data_4026684
loop_
_publ_author_name
'Philippe Le Grel'
'Arnaud Sala\"un'
'Cl\'emence Mocquet'
'Barbara Le Grel'
'Thierry Roisnel'
'Michel Potel'

_publ_section_title
;
 Z/E Isomerism in N\a-N\a-Disubstituted Hydrazides and the Amidoxy Bond:
 Application to the Conformational Analysis of Pseudopeptides Built of
 Hydrazinoacids and \a-Aminoxyacids
;
_journal_name_full 'Journal of Organic Chemistry'
_journal_page_first 8756
_journal_page_last 8767
_journal_paper_doi 10.1021/jo201390b
_journal_volume 76
_journal_year 2011
_chemical_formula_sum 'C11 H15 N3 O2'
_chemical_formula_weight 221.26
_chemical_name_systematic
;
 ?
;
_space_group_IT_number 14
_symmetry_cell_setting monoclinic
_symmetry_space_group_name_Hall '-P 2ybc'
_symmetry_space_group_name_H-M 'P 1 21/c 1'
_atom_sites_solution_hydrogens geom
_atom_sites_solution_primary direct
_atom_sites_solution_secondary difmap
_audit_creation_method SHELXL-97
_cell_angle_alpha 90.00
_cell_angle_beta 105.9060(10)
_cell_angle_gamma 90.00
_cell_formula_units_Z 4
_cell_length_a 7.9242(2)
_cell_length_b 15.6107(3)
_cell_length_c 10.0393(2)
_cell_measurement_temperature 293(2)
_cell_volume 1194.34(5)
_computing_structure_refinement 'SHELXL-97 (Sheldrick, 1997)'
_diffrn_ambient_temperature 293(2)
_diffrn_measured_fraction_theta_full 0.992
_diffrn_measured_fraction_theta_max 0.992
_diffrn_radiation_monochromator graphite
_diffrn_radiation_source 'fine-focus sealed tube'
_diffrn_radiation_type MoK\a
_diffrn_radiation_wavelength 0.71069
_diffrn_reflns_av_R_equivalents 0.0206
_diffrn_reflns_av_sigmaI/netI 0.0306
_diffrn_reflns_limit_h_max 10
_diffrn_reflns_limit_h_min -10
_diffrn_reflns_limit_k_max 20
_diffrn_reflns_limit_k_min -20
_diffrn_reflns_limit_l_max 12
_diffrn_reflns_limit_l_min -13
_diffrn_reflns_number 5240
_diffrn_reflns_theta_full 27.49
_diffrn_reflns_theta_max 27.49
_diffrn_reflns_theta_min 2.48
_exptl_absorpt_coefficient_mu 0.087
_exptl_crystal_density_diffrn 1.231
_exptl_crystal_F_000 472
_refine_diff_density_max 0.188
_refine_diff_density_min -0.148
_refine_diff_density_rms 0.035
_refine_ls_extinction_coef 0.132(10)
_refine_ls_extinction_expression Fc^*^=kFc[1+0.001xFc^2^\l^3^/sin(2\q)]^-1/4^
_refine_ls_extinction_method SHELXL
_refine_ls_goodness_of_fit_ref 1.005
_refine_ls_hydrogen_treatment mixed
_refine_ls_matrix_type full
_refine_ls_number_parameters 158
_refine_ls_number_reflns 2719
_refine_ls_number_restraints 0
_refine_ls_restrained_S_all 1.005
_refine_ls_R_factor_all 0.0610
_refine_ls_R_factor_gt 0.0442
_refine_ls_shift/su_max 0.018
_refine_ls_shift/su_mean 0.002
_refine_ls_structure_factor_coef Fsqd
_refine_ls_weighting_details 'calc w=1/[\s^2^(Fo^2^)+(0.0627P)^2^+0.2163P] where P=(Fo^2^+2Fc^2^)/3'
_refine_ls_weighting_scheme calc
_refine_ls_wR_factor_gt 0.1129
_refine_ls_wR_factor_ref 0.1238
_reflns_number_gt 2087
_reflns_number_total 2719
_reflns_threshold_expression >2sigma(I)
_cod_data_source_file jo201390b_si_002.cif
_cod_data_source_block import
_cod_original_cell_volume 1194.34(4)
_cod_database_code 4026684

loop_
_symmetry_equiv_pos_as_xyz
'x, y, z'
'-x, y+1/2, -z+1/2'
'-x, -y, -z'
'x, -y-1/2, z-1/2'

loop_
_atom_site_label
_atom_site_type_symbol
_atom_site_fract_x
_atom_site_fract_y
_atom_site_fract_z
_atom_site_U_iso_or_equiv
_atom_site_adp_type
_atom_site_occupancy
_atom_site_symmetry_multiplicity
_atom_site_calc_flag
_atom_site_refinement_flags
N1 N 0.57674(13) 0.35123(7) 0.07813(10) 0.0375(3) Uani 1 1 d .
O2 O 0.70345(14) 0.24966(7) -0.09551(9) 0.0524(3) Uani 1 1 d .
N3 N 0.69600(13) 0.28285(7) 0.12166(10) 0.0366(3) Uani 1 1 d .
C4 C 0.74136(17) 0.23252(9) 0.02872(12) 0.0397(3) Uani 1 1 d .
O5 O 0.89819(14) 0.52085(7) 0.14401(11) 0.0577(3) Uani 1 1 d .
C6 C 0.32795(17) 0.25091(9) 0.04331(13) 0.0417(3) Uani 1 1 d .
C7 C 0.41174(17) 0.33112(9) 0.11540(14) 0.0442(3) Uani 1 1 d .
H7A H 0.3306 0.3787 0.0892 0.053 Uiso 1 1 calc R
H7B H 0.4375 0.3235 0.2148 0.053 Uiso 1 1 calc R
N8 N 0.7995(2) 0.43432(9) -0.04071(13) 0.0555(4) Uani 1 1 d .
C9 C 0.65819(18) 0.43009(8) 0.14437(13) 0.0443(3) Uani 1 1 d .
H9A H 0.7102 0.4192 0.2422 0.053 Uiso 1 1 calc R
H9B H 0.5680 0.4733 0.1364 0.053 Uiso 1 1 calc R
C10 C 0.21961(18) 0.25418(10) -0.09072(14) 0.0483(4) Uani 1 1 d .
H10 H 0.1938 0.3068 -0.1351 0.058 Uiso 1 1 calc R
C11 C 0.79798(18) 0.46462(8) 0.08224(13) 0.0428(3) Uani 1 1 d .
C12 C 0.3617(2) 0.17192(10) 0.10766(16) 0.0548(4) Uani 1 1 d .
H12 H 0.4318 0.1685 0.1985 0.066 Uiso 1 1 calc R
C13 C 0.2920(2) 0.09793(11) 0.03797(18) 0.0672(5) Uani 1 1 d .
H13 H 0.3170 0.0451 0.0819 0.081 Uiso 1 1 calc R
C14 C 0.1859(2) 0.10192(11) -0.09580(17) 0.0609(4) Uani 1 1 d .
H14 H 0.1397 0.0521 -0.1425 0.073 Uiso 1 1 calc R
C15 C 0.14927(19) 0.17994(11) -0.15940(16) 0.0553(4) Uani 1 1 d .
H15 H 0.0766 0.1831 -0.2494 0.066 Uiso 1 1 calc R
C16 C 0.8439(2) 0.15468(11) 0.08827(18) 0.0646(4) Uani 1 1 d .
H16A H 0.8598 0.1533 0.1865 0.097 Uiso 1 1 calc R
H16B H 0.9564 0.1563 0.0697 0.097 Uiso 1 1 calc R
H16C H 0.7814 0.1044 0.0469 0.097 Uiso 1 1 calc R
H3 H 0.7213(19) 0.2662(9) 0.2143(15) 0.043(4) Uiso 1 1 d .
H8A H 0.743(3) 0.3866(14) -0.071(2) 0.078(6) Uiso 1 1 d .
H8B H 0.889(3) 0.4481(12) -0.0799(19) 0.071(5) Uiso 1 1 d .

loop_
_atom_site_aniso_label
_atom_site_aniso_U_11
_atom_site_aniso_U_22
_atom_site_aniso_U_33
_atom_site_aniso_U_23
_atom_site_aniso_U_13
_atom_site_aniso_U_12
N1 0.0371(6) 0.0393(5) 0.0371(5) 0.0005(4) 0.0118(4) 0.0001(4)
O2 0.0635(7) 0.0657(7) 0.0296(5) -0.0069(4) 0.0153(4) -0.0011(5)
N3 0.0396(6) 0.0438(6) 0.0264(5) 0.0019(4) 0.0092(4) 0.0021(4)
C4 0.0410(7) 0.0464(7) 0.0324(6) -0.0044(5) 0.0114(5) -0.0036(5)
O5 0.0636(7) 0.0498(6) 0.0620(7) -0.0094(5) 0.0210(5) -0.0168(5)
C6 0.0354(6) 0.0489(7) 0.0434(7) 0.0032(5) 0.0152(5) -0.0025(5)
C7 0.0399(7) 0.0487(8) 0.0473(7) -0.0003(6) 0.0174(6) -0.0001(6)
N8 0.0674(9) 0.0583(8) 0.0454(7) -0.0038(6) 0.0237(6) -0.0214(7)
C9 0.0491(8) 0.0419(7) 0.0437(7) -0.0050(5) 0.0158(6) -0.0028(6)
C10 0.0401(7) 0.0552(8) 0.0490(8) 0.0083(6) 0.0110(6) 0.0010(6)
C11 0.0473(7) 0.0375(6) 0.0420(7) 0.0029(5) 0.0095(6) -0.0024(5)
C12 0.0584(9) 0.0558(9) 0.0462(8) 0.0088(6) 0.0075(7) -0.0060(7)
C13 0.0778(11) 0.0489(9) 0.0704(11) 0.0109(7) 0.0129(9) -0.0083(8)
C14 0.0589(9) 0.0562(9) 0.0661(10) -0.0088(8) 0.0144(8) -0.0122(7)
C15 0.0428(8) 0.0715(10) 0.0482(8) -0.0023(7) 0.0066(6) -0.0046(7)
C16 0.0759(11) 0.0576(9) 0.0609(9) -0.0031(7) 0.0198(8) 0.0180(8)

loop_
_atom_type_symbol
_atom_type_description
_atom_type_scat_dispersion_real
_atom_type_scat_dispersion_imag
_atom_type_scat_source
C C 0.0033 0.0016 'International Tables Vol C Tables 4.2.6.8 and 6.1.1.4'
H H 0.0000 0.0000 'International Tables Vol C Tables 4.2.6.8 and 6.1.1.4'
N N 0.0061 0.0033 'International Tables Vol C Tables 4.2.6.8 and 6.1.1.4'
O O 0.0106 0.0060 'International Tables Vol C Tables 4.2.6.8 and 6.1.1.4'

loop_
_geom_angle_atom_site_label_1
_geom_angle_atom_site_label_2
_geom_angle_atom_site_label_3
_geom_angle
N3 N1 C9 108.71(9)
N3 N1 C7 108.78(9)
C9 N1 C7 111.82(10)
C4 N3 N1 120.74(10)
O2 C4 N3 122.69(12)
O2 C4 C16 122.57(12)
N3 C4 C16 114.73(11)
C12 C6 C10 118.41(13)
C12 C6 C7 120.87(12)
C10 C6 C7 120.70(12)
N1 C7 C6 110.88(10)
N1 C9 C11 113.23(10)
C6 C10 C15 120.70(13)
O5 C11 N8 123.67(13)
O5 C11 C9 119.39(12)
N8 C11 C9 116.87(12)
C6 C12 C13 120.54(14)
C14 C13 C12 120.51(15)
C15 C14 C13 119.34(15)
C14 C15 C10 120.48(14)

loop_
_geom_bond_atom_site_label_1
_geom_bond_atom_site_label_2
_geom_bond_distance
N1 N3 1.4132(14)
N1 C9 1.4625(16)
N1 C7 1.4888(16)
O2 C4 1.2296(15)
N3 C4 1.3420(16)
C4 C16 1.492(2)
O5 C11 1.2311(16)
C6 C12 1.384(2)
C6 C10 1.3845(19)
C6 C7 1.5064(18)
N8 C11 1.3251(18)
C9 C11 1.5118(18)
C10 C15 1.385(2)
C12 C13 1.385(2)
C13 C14 1.377(2)
C14 C15 1.369(2)

loop_
_cod_related_entry_id
_cod_related_entry_database
_cod_related_entry_code
1 ChemSpider 30659422
